data_2002298
loop_
_publ_author_name
'Schwanitz-Schueller, U'
'Mueller-Buschbaum, Hk'

_publ_section_title
;
Neue Lanthanoidmagnetoplumbite: La Fe11 Al O19, Sm Fe4 Al8 O19 und
Eu0.83 Fe2 Al10 O19
;
_journal_name_full
;
Monatshefte fuer Chemie und verwandte Teile anderer Wissenschaften
(109,1978-)
;
_journal_page_first 1079
_journal_page_last 1085
_journal_volume 113
_journal_year 1982
_chemical_formula_structural 'La Fe11 Al O19'
_chemical_formula_sum 'Al Fe11 La O19'
_chemical_name_systematic
;
Lanthanum iron decairon(III) aluminium oxide
;
_space_group_IT_number 194
_symmetry_cell_setting hexagonal
_symmetry_Int_Tables_number 194
_symmetry_space_group_name_Hall '-P 6c 2c'
_symmetry_space_group_name_H-M 'P 63/m m c'
_cell_angle_alpha 90
_cell_angle_beta 90
_cell_angle_gamma 120
_cell_formula_units_Z 2
_cell_length_a 5.826
_cell_length_b 5.826
_cell_length_c 22.82999
_cell_volume 671.1
_refine_ls_R_factor_all 0.086
_cod_database_code 2002298

loop_
_symmetry_equiv_pos_as_xyz
x,y,z
-y,x-y,z
y-x,-x,z
-y,-x,z
y-x,y,z
x,x-y,z
-x,-y,-z
y,y-x,-z
x-y,x,-z
y,x,-z
x-y,-y,-z
-x,y-x,-z
-x,-y,1/2+z
y,y-x,1/2+z
x-y,x,1/2+z
y,x,1/2+z
x-y,-y,1/2+z
-x,y-x,1/2+z
x,y,1/2-z
-y,x-y,1/2-z
y-x,-x,1/2-z
-y,-x,1/2-z
y-x,y,1/2-z
x,x-y,1/2-z

loop_
_atom_site_aniso_label
_atom_site_aniso_U_11
_atom_site_aniso_U_12
_atom_site_aniso_U_13
_atom_site_aniso_U_22
_atom_site_aniso_U_23
_atom_site_aniso_U_33
La1 0.0261(12) 0.0130(12) 0. 0.0261(12) 0. 0.0121(12)
Fe1 0.0017(14) 0.0008(14) 0. 0.0017(14) 0. 0.0007(21)
Al1 0.0017(14) 0.0008(14) 0. 0.0017(14) 0. 0.0007(21)
Fe2 0.0017(15) 0.0008(15) 0. 0.0017(15) 0. 0.0392(46)
Al2 0.0017(15) 0.0008(15) 0. 0.0017(15) 0. 0.0392(46)
Fe3 0.0047(10) 0.0023(10) 0. 0.0047(10) 0. 0.0071(16)
Fe4 0.0035(9) 0.0017(9) 0. 0.0035(9) 0. 0.0026(12)
Fe5 0.0040(5) 0.0017(7) -0.0008(14) 0.0033(7) -0.0016(14) 0.0073(6)
Al3 0.0040(5) 0.0017(7) -0.0008(14) 0.0033(7) -0.0016(14) 0.0073(6)

loop_
_atom_site_label
_atom_site_type_symbol
_atom_site_symmetry_multiplicity
_atom_site_Wyckoff_symbol
_atom_site_fract_x
_atom_site_fract_y
_atom_site_fract_z
_atom_site_occupancy
_atom_site_attached_hydrogens
_atom_site_calc_flag
La1 La3+ 2 d 0.3333 0.6667 0.75 1. 0 d
Fe1 Fe3+ 2 a 0. 0. 0. 0.75 0 d
Al1 Al3+ 2 a 0. 0. 0. 0.25 0 d
Fe2 Fe3+ 2 b 0. 0. 0.25 0.75 0 d
Al2 Al3+ 2 b 0. 0. 0.25 0.25 0 d
Fe3 Fe2+ 4 f 0.3333 0.6667 0.0273(2) 1. 0 d
Fe4 Fe3+ 4 f 0.3333 0.6667 0.1895(2) 1. 0 d
Fe5 Fe3+ 12 k 0.1680(4) 0.3360(8) 0.8911(1) 0.9167 0 d
Al3 Al3+ 12 k 0.1680(4) 0.3360(8) 0.8911(1) 0.0833 0 d
O1 O2- 4 e 0. 0. 0.151(1) 1. 0 d
O2 O2- 4 f 0.3333 0.6667 0.946(1) 1. 0 d
O3 O2- 6 h 0.186(3) 0.372(6) 0.25 1. 0 d
O4 O2- 12 k 0.156(2) 0.312(4) 0.055(1) 1. 0 d
O5 O2- 12 k 0.506(2) 0.012(4) 0.154(1) 1. 0 d

loop_
_atom_type_symbol
_atom_type_oxidation_number
La3+ 3.000
Fe3+ 3.000
Al3+ 3.000
Fe2+ 2.500
O2- -2.000
